data_4062735
_journal_name_full Organometallics
_journal_paper_doi 10.1021/om049594v
_journal_year 2004
_chemical_formula_sum 'C64 H120 Mg2 N7 O9 P'
_chemical_formula_weight 1211.26
_space_group_IT_number 19
_symmetry_cell_setting orthorhombic
_symmetry_space_group_name_Hall 'P 2ac 2ab'
_symmetry_space_group_name_H-M 'P 21 21 21'
_cell_angle_alpha 90.00
_cell_angle_beta 90.00
_cell_angle_gamma 90.00
_cell_formula_units_Z 4
_cell_length_a 16.906(3)
_cell_length_b 19.819(3)
_cell_length_c 21.176(3)
_cell_measurement_temperature 100(2)
_cell_volume 7095.0(18)
_diffrn_ambient_temperature 100(2)
_exptl_crystal_density_diffrn 1.134
_cod_depositor_comments
;
The following automatic conversions were performed:
'_symmetry_cell_setting' value 'Orthorhombic' changed to 'orthorhombic'
according to '/home/saulius/struct/CIF-dictionaries/cif_core.dic'
dictionary named 'cif_core.dic' version 2.4.1 from 2010-06-29.

Automatic conversion script
Id: cif_fix_enum 1527 2010-12-29 10:47:43Z saulius 
;
_cod_database_code 4062735

loop_
_symmetry_equiv_pos_as_xyz
'x, y, z'
'-x+1/2, -y, z+1/2'
'-x, y+1/2, -z+1/2'
'x+1/2, -y+1/2, -z'

loop_
_atom_site_label
_atom_site_type_symbol
_atom_site_fract_x
_atom_site_fract_y
_atom_site_fract_z
_atom_site_U_iso_or_equiv
_atom_site_adp_type
_atom_site_occupancy
_atom_site_symmetry_multiplicity
_atom_site_calc_flag
_atom_site_refinement_flags
_atom_site_disorder_assembly
_atom_site_disorder_group
Mg1 Mg 0.37552(4) 0.34661(3) -0.00529(3) 0.01616(13) Uani 1 1 d . . .
Mg2 Mg 0.50238(3) 0.47555(3) 0.02040(3) 0.01666(13) Uani 1 1 d . . .
P1 P 0.27488(3) 0.20095(2) -0.03031(2) 0.02070(11) Uani 1 1 d . . .
N1 N 0.27429(10) 0.50245(9) 0.06502(9) 0.0244(4) Uani 1 1 d . . .
N2 N 0.47329(12) 0.34812(10) 0.17176(9) 0.0327(4) Uani 1 1 d . . .
N3 N 0.51275(10) 0.39546(9) -0.16150(8) 0.0225(3) Uani 1 1 d . . .
N4 N 0.61983(9) 0.63608(8) 0.03425(8) 0.0201(3) Uani 1 1 d . . .
N5 N 0.27285(12) 0.17239(10) -0.10327(9) 0.0308(4) Uani 1 1 d . . .
N6 N 0.18232(10) 0.20916(10) -0.00978(9) 0.0305(4) Uani 1 1 d . . .
N7 N 0.31008(12) 0.14569(9) 0.02130(9) 0.0305(4) Uani 1 1 d . . .
O1 O 0.32625(8) 0.26160(7) -0.02814(8) 0.0253(3) Uani 1 1 d . . .
O2 O 0.38504(8) 0.45840(7) 0.01765(8) 0.0266(3) Uani 1 1 d . . .
O3 O 0.27677(8) 0.39762(7) 0.02065(7) 0.0258(3) Uani 1 1 d . . .
O4 O 0.43227(9) 0.32407(8) 0.07262(7) 0.0254(3) Uani 1 1 d . . .
O5 O 0.51487(9) 0.41044(8) 0.08930(7) 0.0320(4) Uani 1 1 d . . .
O6 O 0.44118(8) 0.35217(7) -0.08090(6) 0.0233(3) Uani 1 1 d . . .
O7 O 0.51786(8) 0.44286(7) -0.06527(7) 0.0242(3) Uani 1 1 d . . .
O8 O 0.50352(8) 0.57847(7) 0.02339(7) 0.0227(3) Uani 1 1 d . . .
O9 O 0.61429(8) 0.52059(6) 0.03265(7) 0.0219(3) Uani 1 1 d . . .
C1 C 0.31229(11) 0.45214(10) 0.03399(11) 0.0231(4) Uani 1 1 d . . .
C2 C 0.31818(12) 0.56381(10) 0.08315(11) 0.0252(4) Uani 1 1 d . . .
H2A H 0.3693 0.5630 0.0594 0.030 Uiso 1 1 calc R . .
C3 C 0.27612(13) 0.62796(11) 0.06482(12) 0.0320(5) Uani 1 1 d . . .
H3A H 0.2251 0.6309 0.0876 0.038 Uiso 1 1 calc R . .
H3B H 0.2649 0.6276 0.0189 0.038 Uiso 1 1 calc R . .
C4 C 0.32733(15) 0.68924(12) 0.08114(14) 0.0397(6) Uani 1 1 d . . .
H4A H 0.3762 0.6881 0.0554 0.048 Uiso 1 1 calc R . .
H4B H 0.2982 0.7310 0.0704 0.048 Uiso 1 1 calc R . .
C5 C 0.34901(18) 0.69049(14) 0.15003(15) 0.0502(7) Uani 1 1 d . . .
H5A H 0.3006 0.6961 0.1758 0.060 Uiso 1 1 calc R . .
H5B H 0.3842 0.7293 0.1585 0.060 Uiso 1 1 calc R . .
C6 C 0.3910(2) 0.62482(17) 0.16866(17) 0.0678(10) Uani 1 1 d . . .
H6A H 0.4417 0.6212 0.1456 0.081 Uiso 1 1 calc R . .
H6B H 0.4027 0.6253 0.2145 0.081 Uiso 1 1 calc R . .
C7 C 0.3387(2) 0.56397(14) 0.15298(14) 0.0532(8) Uani 1 1 d . . .
H7A H 0.3670 0.5218 0.1639 0.064 Uiso 1 1 calc R . .
H7B H 0.2895 0.5659 0.1783 0.064 Uiso 1 1 calc R . .
C8 C 0.19342(12) 0.49298(10) 0.08842(11) 0.0259(4) Uani 1 1 d . . .
H8A H 0.1794 0.5356 0.1110 0.031 Uiso 1 1 calc R . .
C9 C 0.18487(16) 0.43658(12) 0.13697(12) 0.0365(5) Uani 1 1 d . . .
H9A H 0.2214 0.4446 0.1727 0.044 Uiso 1 1 calc R . .
H9B H 0.1988 0.3928 0.1174 0.044 Uiso 1 1 calc R . .
C10 C 0.09868(19) 0.43431(14) 0.16124(15) 0.0520(8) Uani 1 1 d . . .
H10A H 0.0925 0.3955 0.1902 0.062 Uiso 1 1 calc R . .
H10B H 0.0875 0.4760 0.1854 0.062 Uiso 1 1 calc R . .
C11 C 0.03966(17) 0.42799(16) 0.10808(17) 0.0530(8) Uani 1 1 d . . .
H11A H -0.0146 0.4294 0.1256 0.064 Uiso 1 1 calc R . .
H11B H 0.0468 0.3839 0.0868 0.064 Uiso 1 1 calc R . .
C12 C 0.04953(13) 0.48398(14) 0.06047(17) 0.0481(7) Uani 1 1 d . . .
H12A H 0.0368 0.5277 0.0806 0.058 Uiso 1 1 calc R . .
H12B H 0.0122 0.4770 0.0251 0.058 Uiso 1 1 calc R . .
C13 C 0.13368(12) 0.48591(11) 0.03513(13) 0.0327(5) Uani 1 1 d . . .
H13A H 0.1393 0.5244 0.0057 0.039 Uiso 1 1 calc R . .
H13B H 0.1445 0.4439 0.0113 0.039 Uiso 1 1 calc R . .
C14 C 0.47315(13) 0.36155(11) 0.10875(10) 0.0264(4) Uani 1 1 d . . .
C15 C 0.42544(12) 0.29447(11) 0.20003(10) 0.0256(4) Uani 1 1 d . . .
H15A H 0.4344 0.2980 0.2466 0.031 Uiso 1 1 calc R . .
C16 C 0.33662(13) 0.30238(13) 0.19087(12) 0.0346(5) Uani 1 1 d . . .
H16A H 0.3239 0.3003 0.1453 0.042 Uiso 1 1 calc R . .
H16B H 0.3196 0.3470 0.2070 0.042 Uiso 1 1 calc R . .
C17 C 0.29200(16) 0.24685(18) 0.22563(14) 0.0520(8) Uani 1 1 d . . .
H17A H 0.2999 0.2521 0.2717 0.062 Uiso 1 1 calc R . .
H17B H 0.2347 0.2510 0.2168 0.062 Uiso 1 1 calc R . .
C18 C 0.3207(2) 0.17744(17) 0.20515(14) 0.0588(9) Uani 1 1 d . . .
H18A H 0.2922 0.1424 0.2295 0.071 Uiso 1 1 calc R . .
H18B H 0.3084 0.1707 0.1599 0.071 Uiso 1 1 calc R . .
C19 C 0.4075(2) 0.16949(13) 0.21518(13) 0.0508(8) Uani 1 1 d . . .
H19A H 0.4244 0.1248 0.1992 0.061 Uiso 1 1 calc R . .
H19B H 0.4190 0.1712 0.2610 0.061 Uiso 1 1 calc R . .
C20 C 0.45461(15) 0.22464(12) 0.18148(12) 0.0342(5) Uani 1 1 d . . .
H20A H 0.5113 0.2203 0.1925 0.041 Uiso 1 1 calc R . .
H20B H 0.4494 0.2188 0.1352 0.041 Uiso 1 1 calc R . .
C21 C 0.51873(17) 0.39200(13) 0.21466(11) 0.0421(7) Uani 1 1 d . . .
H21A H 0.5499 0.4233 0.1872 0.051 Uiso 1 1 calc R . .
C22 C 0.4656(2) 0.43612(13) 0.25504(17) 0.0558(8) Uani 1 1 d . . .
H22A H 0.4331 0.4072 0.2829 0.067 Uiso 1 1 calc R . .
H22B H 0.4293 0.4619 0.2274 0.067 Uiso 1 1 calc R . .
C23 C 0.5135(3) 0.48499(16) 0.29519(18) 0.0718(11) Uani 1 1 d . . .
H23A H 0.5397 0.5183 0.2673 0.086 Uiso 1 1 calc R . .
H23B H 0.4773 0.5099 0.3236 0.086 Uiso 1 1 calc R . .
C24 C 0.5748(2) 0.44997(17) 0.33387(14) 0.0566(9) Uani 1 1 d . . .
H24A H 0.5484 0.4238 0.3676 0.068 Uiso 1 1 calc R . .
H24B H 0.6090 0.4841 0.3543 0.068 Uiso 1 1 calc R . .
C25 C 0.62584(18) 0.40292(19) 0.29495(14) 0.0558(8) Uani 1 1 d . . .
H25A H 0.6603 0.3767 0.3237 0.067 Uiso 1 1 calc R . .
H25B H 0.6604 0.4302 0.2671 0.067 Uiso 1 1 calc R . .
C26 C 0.57792(14) 0.35416(15) 0.25446(13) 0.0418(6) Uani 1 1 d . . .
H26A H 0.6140 0.3283 0.2267 0.050 Uiso 1 1 calc R . .
H26B H 0.5498 0.3217 0.2821 0.050 Uiso 1 1 calc R . .
C27 C 0.48938(11) 0.39705(10) -0.09981(9) 0.0204(4) Uani 1 1 d . . .
C28 C 0.48917(12) 0.33889(11) -0.20239(9) 0.0232(4) Uani 1 1 d . . .
H28A H 0.4543 0.3089 -0.1766 0.028 Uiso 1 1 calc R . .
C29 C 0.44120(13) 0.36042(13) -0.26018(11) 0.0305(5) Uani 1 1 d . . .
H29A H 0.4737 0.3903 -0.2872 0.037 Uiso 1 1 calc R . .
H29B H 0.3940 0.3861 -0.2464 0.037 Uiso 1 1 calc R . .
C30 C 0.41517(15) 0.29845(14) -0.29818(11) 0.0367(5) Uani 1 1 d . . .
H30A H 0.3789 0.2707 -0.2723 0.044 Uiso 1 1 calc R . .
H30B H 0.3862 0.3133 -0.3363 0.044 Uiso 1 1 calc R . .
C31 C 0.48601(16) 0.25631(13) -0.31759(11) 0.0366(5) Uani 1 1 d . . .
H31A H 0.5196 0.2827 -0.3468 0.044 Uiso 1 1 calc R . .
H31B H 0.4676 0.2155 -0.3402 0.044 Uiso 1 1 calc R . .
C32 C 0.53494(16) 0.23515(12) -0.26017(11) 0.0327(5) Uani 1 1 d . . .
H32A H 0.5030 0.2050 -0.2330 0.039 Uiso 1 1 calc R . .
H32B H 0.5822 0.2098 -0.2744 0.039 Uiso 1 1 calc R . .
C33 C 0.56091(13) 0.29650(11) -0.22224(10) 0.0260(4) Uani 1 1 d . . .
H33A H 0.5971 0.3244 -0.2481 0.031 Uiso 1 1 calc R . .
H33B H 0.5900 0.2815 -0.1842 0.031 Uiso 1 1 calc R . .
C34 C 0.56361(12) 0.44787(11) -0.18857(10) 0.0237(4) Uani 1 1 d . . .
H34A H 0.5718 0.4352 -0.2338 0.028 Uiso 1 1 calc R . .
C35 C 0.64553(12) 0.45081(11) -0.15900(11) 0.0273(4) Uani 1 1 d . . .
H35A H 0.6707 0.4058 -0.1618 0.033 Uiso 1 1 calc R . .
H35B H 0.6407 0.4628 -0.1138 0.033 Uiso 1 1 calc R . .
C36 C 0.69749(14) 0.50273(13) -0.19237(13) 0.0373(6) Uani 1 1 d . . .
H36A H 0.7494 0.5054 -0.1709 0.045 Uiso 1 1 calc R . .
H36B H 0.7067 0.4883 -0.2365 0.045 Uiso 1 1 calc R . .
C37 C 0.65837(16) 0.57207(13) -0.19197(14) 0.0415(6) Uani 1 1 d . . .
H37A H 0.6526 0.5881 -0.1479 0.050 Uiso 1 1 calc R . .
H37B H 0.6921 0.6047 -0.2150 0.050 Uiso 1 1 calc R . .
C38 C 0.57779(16) 0.56823(12) -0.22303(13) 0.0392(6) Uani 1 1 d . . .
H38A H 0.5840 0.5548 -0.2678 0.047 Uiso 1 1 calc R . .
H38B H 0.5524 0.6132 -0.2220 0.047 Uiso 1 1 calc R . .
C39 C 0.52513(13) 0.51719(11) -0.18913(11) 0.0288(4) Uani 1 1 d . . .
H39A H 0.5158 0.5323 -0.1452 0.035 Uiso 1 1 calc R . .
H39B H 0.4733 0.5145 -0.2107 0.035 Uiso 1 1 calc R . .
C40 C 0.57868(11) 0.57705(9) 0.03019(9) 0.0180(3) Uani 1 1 d . . .
C41 C 0.57767(10) 0.70043(9) 0.03116(9) 0.0189(4) Uani 1 1 d . . .
H41A H 0.5215 0.6901 0.0199 0.023 Uiso 1 1 calc R . .
C42 C 0.57651(14) 0.73638(11) 0.09462(10) 0.0261(4) Uani 1 1 d . . .
H42A H 0.6315 0.7453 0.1084 0.031 Uiso 1 1 calc R . .
H42B H 0.5514 0.7068 0.1265 0.031 Uiso 1 1 calc R . .
C43 C 0.53098(15) 0.80328(11) 0.09086(10) 0.0310(5) Uani 1 1 d . . .
H43A H 0.4745 0.7939 0.0821 0.037 Uiso 1 1 calc R . .
H43B H 0.5344 0.8267 0.1320 0.037 Uiso 1 1 calc R . .
C44 C 0.56389(13) 0.84859(10) 0.03963(11) 0.0261(4) Uani 1 1 d . . .
H44A H 0.6188 0.8616 0.0504 0.031 Uiso 1 1 calc R . .
H44B H 0.5317 0.8902 0.0369 0.031 Uiso 1 1 calc R . .
C45 C 0.56298(12) 0.81244(10) -0.02381(10) 0.0241(4) Uani 1 1 d . . .
H45A H 0.5859 0.8423 -0.0566 0.029 Uiso 1 1 calc R . .
H45B H 0.5077 0.8023 -0.0359 0.029 Uiso 1 1 calc R . .
C46 C 0.61052(12) 0.74665(10) -0.02068(9) 0.0219(4) Uani 1 1 d . . .
H46A H 0.6667 0.7570 -0.0118 0.026 Uiso 1 1 calc R . .
H46B H 0.6077 0.7233 -0.0619 0.026 Uiso 1 1 calc R . .
C47 C 0.70455(11) 0.63726(9) 0.05024(10) 0.0201(4) Uani 1 1 d . . .
H47A H 0.7190 0.6859 0.0552 0.024 Uiso 1 1 calc R . .
C48 C 0.72335(13) 0.60385(11) 0.11331(11) 0.0294(5) Uani 1 1 d . . .
H48A H 0.7113 0.5550 0.1108 0.035 Uiso 1 1 calc R . .
H48B H 0.6898 0.6238 0.1468 0.035 Uiso 1 1 calc R . .
C49 C 0.81066(15) 0.61360(12) 0.13012(13) 0.0390(6) Uani 1 1 d . . .
H49A H 0.8214 0.6622 0.1366 0.047 Uiso 1 1 calc R . .
H49B H 0.8225 0.5897 0.1701 0.047 Uiso 1 1 calc R . .
C50 C 0.86384(13) 0.58682(12) 0.07827(16) 0.0440(7) Uani 1 1 d . . .
H50A H 0.8576 0.5372 0.0754 0.053 Uiso 1 1 calc R . .
H50B H 0.9197 0.5965 0.0891 0.053 Uiso 1 1 calc R . .
C51 C 0.84437(13) 0.61849(12) 0.01440(14) 0.0401(6) Uani 1 1 d . . .
H51A H 0.8775 0.5973 -0.0186 0.048 Uiso 1 1 calc R . .
H51B H 0.8574 0.6672 0.0157 0.048 Uiso 1 1 calc R . .
C52 C 0.75688(12) 0.60993(11) -0.00303(11) 0.0281(4) Uani 1 1 d . . .
H52A H 0.7455 0.6346 -0.0426 0.034 Uiso 1 1 calc R . .
H52B H 0.7451 0.5616 -0.0101 0.034 Uiso 1 1 calc R . .
C53 C 0.23097(18) 0.11034(14) -0.12010(13) 0.0446(6) Uani 1 1 d . . .
H53A H 0.2366 0.1020 -0.1655 0.067 Uiso 1 1 calc R . .
H53B H 0.1748 0.1151 -0.1096 0.067 Uiso 1 1 calc R . .
H53C H 0.2534 0.0724 -0.0965 0.067 Uiso 1 1 calc R . .
C54 C 0.32558(19) 0.19694(15) -0.15127(12) 0.0471(7) Uani 1 1 d . . .
H54A H 0.3147 0.1736 -0.1911 0.071 Uiso 1 1 calc R . .
H54B H 0.3804 0.1884 -0.1385 0.071 Uiso 1 1 calc R . .
H54C H 0.3176 0.2455 -0.1569 0.071 Uiso 1 1 calc R . .
C55 C 0.12703(16) 0.24178(17) -0.05300(14) 0.0488(7) Uani 1 1 d . . .
H55A H 0.0742 0.2428 -0.0339 0.073 Uiso 1 1 calc R . .
H55B H 0.1251 0.2165 -0.0927 0.073 Uiso 1 1 calc R . .
H55C H 0.1447 0.2880 -0.0614 0.073 Uiso 1 1 calc R . .
C56 C 0.16132(16) 0.22142(15) 0.05646(12) 0.0414(6) Uani 1 1 d . . .
H56A H 0.1037 0.2249 0.0604 0.062 Uiso 1 1 calc R . .
H56B H 0.1858 0.2636 0.0707 0.062 Uiso 1 1 calc R . .
H56C H 0.1805 0.1840 0.0825 0.062 Uiso 1 1 calc R . .
C57 C 0.27269(19) 0.08005(13) 0.02946(14) 0.0473(7) Uani 1 1 d . . .
H57A H 0.3013 0.0543 0.0617 0.071 Uiso 1 1 calc R . .
H57B H 0.2740 0.0554 -0.0106 0.071 Uiso 1 1 calc R . .
H57C H 0.2177 0.0863 0.0428 0.071 Uiso 1 1 calc R . .
C58 C 0.39607(16) 0.14087(14) 0.02672(14) 0.0444(6) Uani 1 1 d . . .
H58A H 0.4097 0.1069 0.0585 0.067 Uiso 1 1 calc R . .
H58B H 0.4176 0.1847 0.0394 0.067 Uiso 1 1 calc R . .
H58C H 0.4185 0.1278 -0.0142 0.067 Uiso 1 1 calc R . .
C1S C 0.2285(3) 0.3759(2) 0.8318(2) 0.0889(13) Uani 1 1 d . . .
H1SB H 0.1778 0.3522 0.8282 0.133 Uiso 1 1 calc R . .
H1SC H 0.2596 0.3559 0.8661 0.133 Uiso 1 1 calc R . .
H1SD H 0.2578 0.3718 0.7921 0.133 Uiso 1 1 calc R . .
C2S C 0.2139(3) 0.4487(3) 0.8458(2) 0.0885(14) Uani 1 1 d . . .
H2SA H 0.1804 0.4672 0.8116 0.106 Uiso 1 1 calc R . .
H2SB H 0.1829 0.4514 0.8853 0.106 Uiso 1 1 calc R . .
C3S C 0.2838(2) 0.4930(2) 0.8526(2) 0.0690(10) Uani 1 1 d . . .
H3SA H 0.3177 0.4736 0.8862 0.083 Uiso 1 1 calc R . .
H3SB H 0.3142 0.4905 0.8127 0.083 Uiso 1 1 calc R . .
C4S C 0.2717(2) 0.5644(2) 0.86740(18) 0.0689(10) Uani 1 1 d . . .
H4SA H 0.2369 0.5668 0.9050 0.083 Uiso 1 1 calc R . .
H4SB H 0.2421 0.5848 0.8318 0.083 Uiso 1 1 calc R . .
C5S C 0.3424(2) 0.60833(19) 0.8800(2) 0.0744(11) Uani 1 1 d . . .
H5SA H 0.3707 0.5904 0.9173 0.089 Uiso 1 1 calc R . .
H5SB H 0.3787 0.6053 0.8435 0.089 Uiso 1 1 calc R . .
C6S C 0.3235(3) 0.67991(19) 0.89138(19) 0.0710(11) Uani 1 1 d . . .
H6SA H 0.3725 0.7050 0.8992 0.107 Uiso 1 1 calc R . .
H6SB H 0.2887 0.6837 0.9282 0.107 Uiso 1 1 calc R . .
H6SC H 0.2968 0.6986 0.8542 0.107 Uiso 1 1 calc R . .

loop_
_atom_site_aniso_label
_atom_site_aniso_U_11
_atom_site_aniso_U_22
_atom_site_aniso_U_33
_atom_site_aniso_U_23
_atom_site_aniso_U_13
_atom_site_aniso_U_12
Mg1 0.0157(3) 0.0152(3) 0.0175(3) -0.0009(2) 0.0030(2) -0.0033(2)
Mg2 0.0147(3) 0.0149(3) 0.0204(3) -0.0004(2) 0.0019(2) -0.0024(2)
P1 0.0204(2) 0.0203(2) 0.0214(2) -0.00430(19) 0.00342(18) -0.00669(18)
N1 0.0149(7) 0.0191(8) 0.0392(10) -0.0051(7) 0.0025(7) -0.0009(6)
N2 0.0436(11) 0.0310(10) 0.0235(9) 0.0074(8) -0.0070(8) -0.0172(8)
N3 0.0240(8) 0.0242(8) 0.0192(8) -0.0006(7) 0.0026(6) -0.0068(7)
N4 0.0141(7) 0.0155(7) 0.0308(9) 0.0001(7) -0.0025(6) 0.0002(6)
N5 0.0365(10) 0.0329(10) 0.0229(9) -0.0071(8) 0.0048(8) -0.0096(8)
N6 0.0207(8) 0.0394(10) 0.0314(10) -0.0047(8) 0.0045(7) -0.0062(7)
N7 0.0374(10) 0.0244(9) 0.0296(10) -0.0005(8) 0.0046(8) -0.0008(8)
O1 0.0245(7) 0.0175(6) 0.0338(8) -0.0040(6) 0.0042(6) -0.0052(5)
O2 0.0159(6) 0.0204(7) 0.0433(9) -0.0049(6) 0.0052(6) -0.0007(5)
O3 0.0185(6) 0.0195(7) 0.0395(8) -0.0051(6) 0.0035(6) -0.0034(5)
O4 0.0258(7) 0.0268(7) 0.0236(7) 0.0050(6) -0.0063(6) -0.0066(6)
O5 0.0327(8) 0.0354(9) 0.0280(8) 0.0137(6) -0.0089(6) -0.0159(7)
O6 0.0244(7) 0.0258(7) 0.0196(7) 0.0002(6) 0.0062(5) -0.0079(6)
O7 0.0237(7) 0.0276(7) 0.0215(7) -0.0041(6) 0.0042(5) -0.0076(6)
O8 0.0156(6) 0.0177(6) 0.0346(8) -0.0022(6) 0.0000(6) -0.0028(5)
O9 0.0175(6) 0.0152(6) 0.0329(7) 0.0005(6) -0.0019(6) -0.0021(5)
C1 0.0161(9) 0.0205(9) 0.0327(11) -0.0001(8) 0.0020(8) -0.0003(7)
C2 0.0171(9) 0.0188(9) 0.0396(12) -0.0041(9) 0.0011(8) -0.0017(7)
C3 0.0276(11) 0.0236(10) 0.0447(13) 0.0063(9) -0.0013(10) -0.0063(9)
C4 0.0327(12) 0.0218(11) 0.0645(17) 0.0002(11) 0.0055(12) -0.0028(9)
C5 0.0533(16) 0.0395(15) 0.0577(17) -0.0246(13) 0.0147(14) -0.0219(12)
C6 0.090(3) 0.059(2) 0.0543(19) -0.0041(16) -0.0348(18) -0.0297(19)
C7 0.071(2) 0.0391(15) 0.0490(17) 0.0103(12) -0.0319(15) -0.0187(14)
C8 0.0194(9) 0.0190(9) 0.0392(12) -0.0002(8) 0.0103(8) 0.0024(7)
C9 0.0485(15) 0.0254(11) 0.0357(13) 0.0025(10) 0.0068(11) -0.0039(10)
C10 0.0642(19) 0.0366(14) 0.0551(17) 0.0000(12) 0.0374(15) -0.0087(13)
C11 0.0328(13) 0.0446(15) 0.082(2) -0.0063(15) 0.0246(14) -0.0118(12)
C12 0.0171(10) 0.0353(14) 0.092(2) -0.0053(14) 0.0066(12) -0.0005(9)
C13 0.0196(10) 0.0262(10) 0.0523(14) 0.0060(10) 0.0000(9) -0.0011(8)
C14 0.0263(10) 0.0279(11) 0.0252(10) 0.0069(8) -0.0041(8) -0.0060(8)
C15 0.0297(10) 0.0238(10) 0.0232(10) 0.0059(8) -0.0001(8) -0.0052(8)
C16 0.0278(11) 0.0401(13) 0.0359(12) 0.0035(10) -0.0052(9) 0.0000(10)
C17 0.0346(14) 0.086(2) 0.0349(14) 0.0018(14) 0.0052(11) -0.0276(14)
C18 0.083(2) 0.0590(19) 0.0344(14) 0.0110(13) -0.0091(14) -0.0514(18)
C19 0.095(2) 0.0239(12) 0.0338(13) 0.0069(10) -0.0149(14) -0.0093(13)
C20 0.0421(13) 0.0288(11) 0.0317(12) 0.0020(9) -0.0050(10) 0.0026(10)
C21 0.0609(17) 0.0404(14) 0.0250(11) 0.0087(10) -0.0120(11) -0.0291(13)
C22 0.069(2) 0.0253(13) 0.073(2) -0.0068(13) -0.0308(17) 0.0000(13)
C23 0.117(3) 0.0354(16) 0.064(2) -0.0086(14) -0.019(2) -0.0219(19)
C24 0.0635(19) 0.069(2) 0.0369(15) -0.0118(14) 0.0009(13) -0.0446(17)
C25 0.0445(15) 0.086(2) 0.0369(14) -0.0076(15) -0.0009(12) -0.0323(16)
C26 0.0257(11) 0.0619(17) 0.0379(13) -0.0096(12) -0.0012(10) -0.0166(11)
C27 0.0183(9) 0.0232(9) 0.0198(9) 0.0013(7) 0.0019(7) 0.0007(7)
C28 0.0241(10) 0.0281(10) 0.0173(9) -0.0007(8) 0.0025(7) -0.0079(8)
C29 0.0255(10) 0.0402(13) 0.0258(11) -0.0006(9) -0.0016(8) 0.0035(9)
C30 0.0364(12) 0.0531(15) 0.0207(10) -0.0007(10) -0.0062(9) -0.0073(11)
C31 0.0507(15) 0.0370(12) 0.0220(11) -0.0061(9) -0.0059(10) -0.0001(11)
C32 0.0459(13) 0.0295(11) 0.0228(11) -0.0028(9) -0.0034(9) -0.0013(10)
C33 0.0342(11) 0.0237(10) 0.0201(9) 0.0010(8) -0.0015(8) 0.0000(9)
C34 0.0246(10) 0.0241(10) 0.0224(10) 0.0031(8) 0.0055(8) -0.0024(8)
C35 0.0199(9) 0.0240(10) 0.0379(12) 0.0087(9) 0.0042(8) -0.0021(8)
C36 0.0275(11) 0.0368(13) 0.0476(14) 0.0114(11) 0.0055(10) -0.0110(10)
C37 0.0449(14) 0.0293(12) 0.0503(15) 0.0142(11) -0.0029(12) -0.0151(11)
C38 0.0491(15) 0.0261(11) 0.0423(14) 0.0153(10) -0.0044(11) -0.0016(10)
C39 0.0275(10) 0.0265(11) 0.0324(11) 0.0064(9) -0.0042(9) 0.0010(8)
C40 0.0168(8) 0.0159(8) 0.0213(9) -0.0014(7) -0.0004(7) -0.0016(6)
C41 0.0144(8) 0.0143(8) 0.0281(10) -0.0004(8) -0.0009(7) -0.0005(6)
C42 0.0356(11) 0.0227(10) 0.0200(10) 0.0026(8) 0.0038(8) 0.0067(8)
C43 0.0420(12) 0.0271(11) 0.0238(10) -0.0013(9) 0.0077(9) 0.0096(9)
C44 0.0278(10) 0.0161(9) 0.0344(11) -0.0005(8) -0.0002(9) 0.0011(7)
C45 0.0269(10) 0.0210(9) 0.0245(10) 0.0054(8) 0.0042(8) 0.0040(7)
C46 0.0228(9) 0.0238(9) 0.0189(9) -0.0004(8) 0.0003(7) 0.0038(7)
C47 0.0151(8) 0.0151(8) 0.0303(10) -0.0003(7) -0.0033(7) -0.0027(6)
C48 0.0258(10) 0.0264(10) 0.0360(12) 0.0042(9) -0.0075(9) -0.0003(9)
C49 0.0331(12) 0.0280(12) 0.0558(16) 0.0069(11) -0.0225(11) -0.0042(9)
C50 0.0181(10) 0.0271(12) 0.087(2) -0.0003(12) -0.0130(12) 0.0012(8)
C51 0.0193(10) 0.0322(12) 0.0688(18) -0.0052(12) 0.0061(11) 0.0002(8)
C52 0.0202(9) 0.0245(10) 0.0395(12) -0.0043(9) 0.0036(9) -0.0010(7)
C53 0.0532(16) 0.0434(15) 0.0373(14) -0.0139(11) -0.0024(12) -0.0180(13)
C54 0.0682(19) 0.0444(15) 0.0287(12) -0.0067(11) 0.0189(12) -0.0134(14)
C55 0.0331(13) 0.0640(18) 0.0492(16) -0.0025(14) -0.0051(12) 0.0095(13)
C56 0.0369(13) 0.0485(15) 0.0386(14) -0.0038(11) 0.0145(11) -0.0020(11)
C57 0.0687(18) 0.0259(12) 0.0473(15) 0.0089(11) 0.0120(14) -0.0053(12)
C58 0.0426(14) 0.0435(14) 0.0470(15) -0.0004(12) -0.0056(12) 0.0159(11)
C1S 0.089(3) 0.084(3) 0.093(3) 0.033(3) -0.006(3) -0.013(2)
C2S 0.081(3) 0.119(4) 0.066(3) -0.011(2) 0.011(2) -0.019(3)
C3S 0.059(2) 0.074(2) 0.074(2) 0.0228(19) 0.0206(18) 0.0126(18)
C4S 0.0525(19) 0.096(3) 0.058(2) -0.011(2) 0.0123(16) 0.005(2)
C5S 0.077(2) 0.062(2) 0.084(3) 0.0145(19) 0.038(2) 0.0191(19)
C6S 0.085(3) 0.062(2) 0.066(2) 0.0174(17) 0.035(2) 0.0171(19)

loop_
_geom_bond_atom_site_label_1
_geom_bond_atom_site_label_2
_geom_bond_distance
_geom_bond_site_symmetry_2
_geom_bond_publ_flag
Mg1 O1 1.9408(15) . ?
Mg1 O6 1.9514(15) . ?
Mg1 O4 1.9600(16) . ?
Mg1 O3 2.0275(15) . ?
Mg1 O2 2.2739(15) . ?
Mg1 C1 2.492(2) . ?
Mg1 Mg2 3.3802(9) . ?
Mg2 O7 1.9440(15) . ?
Mg2 O5 1.9592(16) . ?
Mg2 O2 2.0133(15) . ?
Mg2 O8 2.0409(15) . ?
Mg2 O9 2.1080(14) . ?
Mg2 C40 2.3986(19) . ?
P1 O1 1.4835(14) . ?
P1 N6 1.6322(18) . ?
P1 N5 1.6458(19) . ?
P1 N7 1.658(2) . ?
N1 C1 1.356(3) . ?
N1 C8 1.466(3) . ?
N1 C2 1.476(2) . ?
N2 C14 1.361(3) . ?
N2 C15 1.464(3) . ?
N2 C21 1.474(3) . ?
N3 C27 1.365(2) . ?
N3 C34 1.465(2) . ?
N3 C28 1.472(3) . ?
N4 C40 1.364(2) . ?
N4 C41 1.463(2) . ?
N4 C47 1.472(2) . ?
N5 C54 1.437(3) . ?
N5 C53 1.463(3) . ?
N6 C55 1.459(3) . ?
N6 C56 1.467(3) . ?
N7 C57 1.457(3) . ?
N7 C58 1.461(3) . ?
O2 C1 1.284(2) . ?
O3 C1 1.268(2) . ?
O4 C14 1.271(3) . ?
O5 C14 1.267(3) . ?
O6 C27 1.271(2) . ?
O7 C27 1.261(2) . ?
O8 C40 1.279(2) . ?
O9 C40 1.272(2) . ?
C2 C3 1.507(3) . ?
C2 C7 1.519(4) . ?
C3 C4 1.531(3) . ?
C4 C5 1.504(4) . ?
C5 C6 1.534(5) . ?
C6 C7 1.532(4) . ?
C8 C13 1.521(3) . ?
C8 C9 1.526(3) . ?
C9 C10 1.546(4) . ?
C10 C11 1.509(5) . ?
C11 C12 1.508(4) . ?
C12 C13 1.521(3) . ?
C15 C20 1.521(3) . ?
C15 C16 1.522(3) . ?
C16 C17 1.524(4) . ?
C17 C18 1.522(5) . ?
C18 C19 1.491(5) . ?
C19 C20 1.529(4) . ?
C21 C26 1.508(4) . ?
C21 C22 1.517(5) . ?
C22 C23 1.522(4) . ?
C23 C24 1.492(5) . ?
C24 C25 1.514(5) . ?
C25 C26 1.525(4) . ?
C28 C29 1.529(3) . ?
C28 C33 1.534(3) . ?
C29 C30 1.533(3) . ?
C30 C31 1.517(4) . ?
C31 C32 1.529(3) . ?
C32 C33 1.522(3) . ?
C34 C39 1.520(3) . ?
C34 C35 1.521(3) . ?
C35 C36 1.526(3) . ?
C36 C37 1.525(4) . ?
C37 C38 1.515(4) . ?
C38 C39 1.527(3) . ?
C41 C42 1.521(3) . ?
C41 C46 1.534(3) . ?
C42 C43 1.535(3) . ?
C43 C44 1.514(3) . ?
C44 C45 1.523(3) . ?
C45 C46 1.533(3) . ?
C47 C48 1.524(3) . ?
C47 C52 1.532(3) . ?
C48 C49 1.531(3) . ?
C49 C50 1.515(4) . ?
C50 C51 1.527(4) . ?
C51 C52 1.534(3) . ?
C1S C2S 1.493(7) . ?
C2S C3S 1.479(6) . ?
C3S C4S 1.465(5) . ?
C4S C5S 1.502(6) . ?
C5S C6S 1.474(5) . ?
